data_1528299
loop_
_publ_author_name
'Alcock, N.W.'

_publ_section_title
;
 The Crystal and Molecular Structure of Sodium Uranyl Triperoxide
;
_journal_name_full
;
Journal of the Chemical Society A: Inorganic, Physical, Theoretical (1966-1971)
;
_journal_page_first 1588
_journal_page_last 1594
_journal_volume 1968
_journal_year 1968
_chemical_formula_sum 'H18 Na4 O17 U'
_chemical_name_systematic 'Na4 (U O2 (O2)3) (H2 O)9'
_space_group_IT_number 14
_symmetry_space_group_name_Hall '-P 2ybc'
_symmetry_space_group_name_H-M 'P 1 21/c 1'
_cell_angle_alpha 90
_cell_angle_beta 98.52
_cell_angle_gamma 90
_cell_formula_units_Z 4
_cell_length_a 6.413
_cell_length_b 17.292
_cell_length_c 14.186
_cell_volume 1555.776
_citation_journal_id_ASTM JCSIAP
_cod_data_source_file Alcock_JCSIAP_1968_330.cif
_cod_data_source_block H18Na4O17U1
_cod_original_formula_sum 'H18 Na4 O17 U1'
_cod_database_code 1528299

loop_
_symmetry_equiv_pos_as_xyz
x,y,z
-x,y+1/2,-z+1/2
-x,-y,-z
x,-y-1/2,z-1/2

loop_
_atom_site_label
_atom_site_type_symbol
_atom_site_fract_x
_atom_site_fract_y
_atom_site_fract_z
_atom_site_occupancy
_atom_site_U_iso_or_equiv
_atom_site_attached_hydrogens
O4 O-1 0.11 0.1189 0.3638 1 0.0 0
Na1 Na+1 0.4729 0.7461 0.3985 1 0.0 0
O11 O-2 0.5406 0.1536 0.7937 1 0.0 2
O17 O-2 0.745 0.0207 0.9908 1 0.0 2
O12 O-2 0.6711 0.2616 0.9461 1 0.0 2
O9 O-2 0.2631 0.1485 0.5752 1 0.0 2
Na3 Na+1 0.4811 0.1461 0.3525 1 0.0 0
Na4 Na+1 0.3959 0.0482 0.6778 1 0.0 0
O3 O-1 0.0538 0.2044 0.3967 1 0.0 0
O5 O-1 0.0671 0.0767 0.1638 1 0.0 0
O2 O-2 -0.269 0.1732 0.2317 1 0.0 0
O13 O-2 0.7314 0.0519 0.6102 1 0.0 2
O6 O-1 -0.01 0.1303 0.0864 1 0.0 0
Na2 Na+1 0.4099 0.4385 0.4037 1 0.0 0
O7 O-1 -0.106 0.2957 0.154 1 0.0 0
O16 O-2 0.473 0.0436 0.2056 1 0.0 2
O8 O-1 -0.104 0.3164 0.2522 1 0.0 0
O15 O-2 0.1232 0.4519 0.284 1 0.0 2
O10 O-2 0.2916 0.1718 0.9879 1 0.0 2
O14 O-2 0.7317 0.0569 0.4149 1 0.0 2
O1 O-2 0.3037 0.2105 0.239 1 0.0 0
U1 U+6 0.0091 0.1923 0.233 1 0.0 0
